data_4135599
loop_
_publ_author_name
'Tsuda, Tomohiro'
'Choi, Seung-Min'
'Shintani, Ryo'

_publ_section_title
;
 Palladium-Catalyzed Synthesis of Dibenzosilepin Derivatives via
 1,<i>n</i>-Palladium Migration Coupled with <i>anti</i>-Carbopalladation
 of Alkyne.
;
_journal_issue 3
_journal_name_full 'Journal of the American Chemical Society'
_journal_page_first 1641
_journal_page_last 1650
_journal_paper_doi 10.1021/jacs.0c12453
_journal_volume 143
_journal_year 2021
_chemical_formula_moiety 'C27 H26 Si'
_chemical_formula_sum 'C27 H26 Si'
_chemical_formula_weight 378.57
_space_group_crystal_system monoclinic
_space_group_IT_number 14
_space_group_name_Hall '-P 2yab'
_space_group_name_H-M_alt 'P 1 21/a 1'
_atom_sites_solution_hydrogens geom
_audit_creation_method SHELXL-2016/6
_cell_angle_alpha 90
_cell_angle_beta 107.7290(15)
_cell_angle_gamma 90
_cell_formula_units_Z 8
_cell_length_a 10.5521(8)
_cell_length_b 24.7884(16)
_cell_length_c 16.8422(13)
_cell_measurement_reflns_used 11330
_cell_measurement_temperature 113(2)
_cell_measurement_theta_max 27.5
_cell_measurement_theta_min 3.0
_cell_volume 4196.2(5)
_computing_cell_refinement 'CrystalClear-SM Expert 2.1 b45'
_computing_data_collection 'CrystalClear-SM Expert 2.1 b45 (Rigaku, 2015)'
_computing_data_reduction 'CrystalClear-SM Expert 2.1 b45'
_computing_molecular_graphics 'Yadokari-XG (Wakita, Nemoto et al., 2009)'
_computing_publication_material 'Yadokari-XG (Wakita, Nemoto et al., 2009)'
_computing_structure_refinement 'SHELXL-2016/6 (Sheldrick, 2016)'
_computing_structure_solution 'SIR-2014 (Burla et al., 2014)'
_diffrn_ambient_temperature 113(2)
_diffrn_detector_area_resol_mean 5.8140
_diffrn_measured_fraction_theta_full 0.952
_diffrn_measured_fraction_theta_max 0.926
_diffrn_measurement_device_type 'Rigaku XtaLAB P200'
_diffrn_measurement_method 'profile data from \w-scans'
_diffrn_radiation_type MoK\a
_diffrn_radiation_wavelength 0.71075
_diffrn_reflns_av_R_equivalents 0.0253
_diffrn_reflns_av_unetI/netI 0.0276
_diffrn_reflns_Laue_measured_fraction_full 0.952
_diffrn_reflns_Laue_measured_fraction_max 0.926
_diffrn_reflns_limit_h_max 11
_diffrn_reflns_limit_h_min -13
_diffrn_reflns_limit_k_max 32
_diffrn_reflns_limit_k_min -32
_diffrn_reflns_limit_l_max 21
_diffrn_reflns_limit_l_min -21
_diffrn_reflns_number 28896
_diffrn_reflns_point_group_measured_fraction_full 0.952
_diffrn_reflns_point_group_measured_fraction_max 0.926
_diffrn_reflns_theta_full 25.242
_diffrn_reflns_theta_max 27.652
_diffrn_reflns_theta_min 3.025
_exptl_absorpt_coefficient_mu 0.121
_exptl_absorpt_correction_T_max 1.000
_exptl_absorpt_correction_T_min 0.918
_exptl_absorpt_correction_type multi-scan
_exptl_absorpt_process_details 'REQAB (Rigaku, 1998)'
_exptl_crystal_colour Yellow
_exptl_crystal_density_diffrn 1.198
_exptl_crystal_description Prism
_exptl_crystal_F_000 1616
_exptl_crystal_size_max 0.300
_exptl_crystal_size_mid 0.300
_exptl_crystal_size_min 0.200
_refine_diff_density_max 0.491
_refine_diff_density_min -0.255
_refine_diff_density_rms 0.040
_refine_ls_extinction_method none
_refine_ls_goodness_of_fit_ref 1.044
_refine_ls_hydrogen_treatment constr
_refine_ls_matrix_type full
_refine_ls_number_parameters 511
_refine_ls_number_reflns 9049
_refine_ls_number_restraints 0
_refine_ls_restrained_S_all 1.044
_refine_ls_R_factor_all 0.0500
_refine_ls_R_factor_gt 0.0369
_refine_ls_shift/su_max 0.001
_refine_ls_shift/su_mean 0.000
_refine_ls_structure_factor_coef Fsqd
_refine_ls_weighting_details 'w=1/[\s^2^(Fo^2^)+(0.0540P)^2^+0.9675P] where P=(Fo^2^+2Fc^2^)/3'
_refine_ls_weighting_scheme calc
_refine_ls_wR_factor_gt 0.0974
_refine_ls_wR_factor_ref 0.1025
_reflns_Friedel_coverage 0.000
_reflns_number_gt 7242
_reflns_number_total 9049
_reflns_threshold_expression 'I > 2\s(I)'
_cod_data_source_file ja0c12453_si_003.cif
_cod_data_source_block mw0326
_cod_depositor_comments
;
The following automatic conversions were performed:

data item '_exptl_absorpt_correction_type' value 'Multi-scan' was
changed to 'multi-scan' in accordance with the
/home/data/users/saulius/crontab/automatic-downloads/current/ACS/lib/dictionaries/cif_core.dic
dictionary named 'cif_core.dic' version 2.4.2 last updated on
2011-04-26.

Automatic conversion script
Id: cif_fix_values 7556 2019-12-06 15:28:31Z antanas 
;
_cod_original_sg_symbol_H-M 'P 21/a'
_cod_database_code 4135599
_shelx_shelxl_version_number 2016/6
_shelx_space_group_comment
;
The symmetry employed for this shelxl refinement is uniquely defined
by the following loop, which should always be used as a source of
symmetry information in preference to the above space-group names.
They are only intended as comments.
;
_shelx_estimated_absorpt_t_min 0.964
_shelx_estimated_absorpt_t_max 0.976

loop_
_space_group_symop_operation_xyz
'x, y, z'
'-x+1/2, y+1/2, -z'
'-x, -y, -z'
'x-1/2, -y-1/2, z'

loop_
_atom_site_label
_atom_site_type_symbol
_atom_site_fract_x
_atom_site_fract_y
_atom_site_fract_z
_atom_site_U_iso_or_equiv
_atom_site_adp_type
_atom_site_occupancy
_atom_site_site_symmetry_order
_atom_site_calc_flag
_atom_site_refinement_flags_posn
_atom_site_refinement_flags_adp
_atom_site_refinement_flags_occupancy
_atom_site_disorder_assembly
_atom_site_disorder_group
Si01 Si 0.77637(4) 0.35725(2) 0.02195(2) 0.01833(9) Uani 1 1 d . . . . .
Si02 Si 1.26209(4) 0.35966(2) 0.48788(2) 0.02056(9) Uani 1 1 d . . . . .
C003 C 1.31352(14) 0.48396(5) 0.42708(9) 0.0246(3) Uani 1 1 d . . . . .
C004 C 0.68623(14) 0.34953(5) 0.10404(9) 0.0237(3) Uani 1 1 d . . . . .
C005 C 0.85648(15) 0.29297(6) -0.09299(9) 0.0288(3) Uani 1 1 d . . . . .
H48 H 0.903531 0.324608 -0.098987 0.035 Uiso 1 1 calc R U . . .
C006 C 0.67785(13) 0.40489(5) -0.06054(8) 0.0213(3) Uani 1 1 d . . . . .
C007 C 1.17792(14) 0.35136(5) 0.15065(9) 0.0264(3) Uani 1 1 d . . . . .
H22 H 1.240639 0.323048 0.169268 0.032 Uiso 1 1 calc R U . . .
C008 C 1.24434(14) 0.49431(5) 0.48210(9) 0.0240(3) Uani 1 1 d . . . . .
C009 C 1.48458(14) 0.45248(6) 0.36703(9) 0.0266(3) Uani 1 1 d . . . . .
H9 H 1.494122 0.488971 0.352601 0.032 Uiso 1 1 calc R U . . .
C010 C 1.21080(14) 0.46649(5) 0.54884(9) 0.0235(3) Uani 1 1 d . . . . .
C011 C 1.19051(14) 0.38848(5) 0.62961(9) 0.0251(3) Uani 1 1 d . . . . .
H10 H 1.198051 0.350682 0.639157 0.030 Uiso 1 1 calc R U . . .
C012 C 0.90044(14) 0.48049(5) 0.07026(8) 0.0222(3) Uani 1 1 d . . . . .
C013 C 0.77815(14) 0.49028(5) 0.01437(9) 0.0230(3) Uani 1 1 d . . . . .
C014 C 1.12335(14) 0.44540(5) 0.14263(9) 0.0257(3) Uani 1 1 d . . . . .
H23 H 1.150112 0.481723 0.156019 0.031 Uiso 1 1 calc R U . . .
C015 C 0.95159(13) 0.38034(5) 0.07522(8) 0.0206(3) Uani 1 1 d . . . . .
C016 C 1.04821(14) 0.33986(5) 0.10356(9) 0.0238(3) Uani 1 1 d . . . . .
H24 H 1.023741 0.303342 0.089956 0.029 Uiso 1 1 calc R U . . .
C017 C 0.58301(14) 0.49303(5) -0.10905(9) 0.0282(3) Uani 1 1 d . . . . .
H25 H 0.582174 0.531008 -0.101672 0.034 Uiso 1 1 calc R U . . .
C018 C 0.71934(14) 0.24470(5) -0.02814(10) 0.0285(3) Uani 1 1 d . . . . .
H49 H 0.670674 0.242847 0.010851 0.034 Uiso 1 1 calc R U . . .
C019 C 0.77624(15) 0.54932(5) 0.03939(10) 0.0291(3) Uani 1 1 d . . . . .
H1 H 0.707476 0.558303 0.066232 0.035 Uiso 1 1 calc R U . . .
H2 H 0.776428 0.575431 -0.005054 0.035 Uiso 1 1 calc R U . . .
C020 C 1.21178(16) 0.55235(5) 0.45225(9) 0.0290(3) Uani 1 1 d . . . . .
H3 H 1.256426 0.580229 0.493362 0.035 Uiso 1 1 calc R U . . .
H4 H 1.115647 0.559936 0.427629 0.035 Uiso 1 1 calc R U . . .
C021 C 0.69370(16) 0.40350(6) 0.15038(10) 0.0322(3) Uani 1 1 d . . . . .
H30 H 0.652495 0.431930 0.110418 0.048 Uiso 1 1 calc R U . . .
H31 H 0.787037 0.412667 0.178255 0.048 Uiso 1 1 calc R U . . .
H32 H 0.646334 0.400282 0.191980 0.048 Uiso 1 1 calc R U . . .
C022 C 1.54886(15) 0.35984(6) 0.36677(10) 0.0309(3) Uani 1 1 d . . . . .
H11 H 1.599433 0.332535 0.350813 0.037 Uiso 1 1 calc R U . . .
C023 C 1.39330(14) 0.43964(5) 0.40985(9) 0.0229(3) Uani 1 1 d . . . . .
C024 C 0.99170(14) 0.43462(5) 0.09533(8) 0.0211(3) Uani 1 1 d . . . . .
C025 C 1.10226(14) 0.33942(5) 0.40500(9) 0.0256(3) Uani 1 1 d . . . . .
C026 C 0.49122(15) 0.41413(6) -0.18792(9) 0.0287(3) Uani 1 1 d . . . . .
H26 H 0.429508 0.397914 -0.235124 0.034 Uiso 1 1 calc R U . . .
C027 C 1.05118(16) 0.38883(6) 0.34887(10) 0.0314(3) Uani 1 1 d . . . . .
H33 H 0.965685 0.380104 0.307698 0.047 Uiso 1 1 calc R U . . .
H34 H 1.115802 0.398556 0.320044 0.047 Uiso 1 1 calc R U . . .
H35 H 1.039558 0.419252 0.383154 0.047 Uiso 1 1 calc R U . . .
C028 C 0.78575(13) 0.29257(5) -0.03497(8) 0.0210(3) Uani 1 1 d . . . . .
C029 C 0.91334(15) 0.53726(5) 0.10012(9) 0.0248(3) Uani 1 1 d . . . . .
C030 C 0.72280(16) 0.19989(6) -0.07687(11) 0.0378(4) Uani 1 1 d . . . . .
H50 H 0.677236 0.167864 -0.070691 0.045 Uiso 1 1 calc R U . . .
C031 C 1.16490(14) 0.49845(5) 0.60367(9) 0.0276(3) Uani 1 1 d . . . . .
H12 H 1.154245 0.536187 0.594157 0.033 Uiso 1 1 calc R U . . .
C032 C 0.67941(14) 0.46174(5) -0.05153(9) 0.0228(3) Uani 1 1 d . . . . .
C033 C 1.14819(15) 0.42069(6) 0.68421(9) 0.0289(3) Uani 1 1 d . . . . .
H13 H 1.128310 0.404911 0.730427 0.035 Uiso 1 1 calc R U . . .
C034 C 0.58375(14) 0.38256(5) -0.13030(9) 0.0251(3) Uani 1 1 d . . . . .
H27 H 0.583187 0.344634 -0.138474 0.030 Uiso 1 1 calc R U . . .
C035 C 1.28394(15) 0.53827(5) 0.38888(9) 0.0287(3) Uani 1 1 d . . . . .
C036 C 1.38265(14) 0.38552(5) 0.43423(8) 0.0233(3) Uani 1 1 d . . . . .
C037 C 1.22250(13) 0.40976(5) 0.56092(8) 0.0220(3) Uani 1 1 d . . . . .
C038 C 1.47239(15) 0.31339(6) 0.61459(10) 0.0336(3) Uani 1 1 d . . . . .
H17 H 1.510906 0.347993 0.614185 0.040 Uiso 1 1 calc R U . . .
C039 C 1.3657(2) 0.21212(6) 0.61731(11) 0.0419(4) Uani 1 1 d . . . . .
H18 H 1.328971 0.177177 0.617709 0.050 Uiso 1 1 calc R U . . .
C040 C 1.29611(17) 0.25067(6) 0.56010(10) 0.0331(3) Uani 1 1 d . . . . .
H19 H 1.211779 0.241621 0.522298 0.040 Uiso 1 1 calc R U . . .
C041 C 1.54126(17) 0.27537(7) 0.67201(11) 0.0411(4) Uani 1 1 d . . . . .
H20 H 1.625195 0.284168 0.710490 0.049 Uiso 1 1 calc R U . . .
C042 C 1.21535(15) 0.40448(6) 0.17034(9) 0.0278(3) Uani 1 1 d . . . . .
H28 H 1.303890 0.412769 0.202748 0.033 Uiso 1 1 calc R U . . .
C043 C 1.12886(16) 0.29334(5) 0.35074(9) 0.0316(3) Uani 1 1 d . . . . .
H36 H 1.163978 0.261948 0.385943 0.047 Uiso 1 1 calc R U . . .
H37 H 1.193887 0.305284 0.323517 0.047 Uiso 1 1 calc R U . . .
H38 H 1.045626 0.283471 0.308256 0.047 Uiso 1 1 calc R U . . .
C044 C 1.34804(14) 0.30242(5) 0.55728(9) 0.0247(3) Uani 1 1 d . . . . .
C045 C 0.85964(16) 0.24809(7) -0.14223(10) 0.0361(4) Uani 1 1 d . . . . .
H51 H 0.908238 0.249411 -0.181302 0.043 Uiso 1 1 calc R U . . .
C046 C 1.46252(15) 0.34664(6) 0.41160(9) 0.0283(3) Uani 1 1 d . . . . .
H14 H 1.457153 0.310152 0.427520 0.034 Uiso 1 1 calc R U . . .
C047 C 0.79214(16) 0.20172(6) -0.13419(11) 0.0388(4) Uani 1 1 d . . . . .
H52 H 0.793465 0.171195 -0.168038 0.047 Uiso 1 1 calc R U . . .
C048 C 0.53848(15) 0.33583(6) 0.06443(10) 0.0328(3) Uani 1 1 d . . . . .
H39 H 0.495699 0.332080 0.108261 0.049 Uiso 1 1 calc R U . . .
H40 H 0.530414 0.301857 0.033516 0.049 Uiso 1 1 calc R U . . .
H41 H 0.495017 0.364800 0.026220 0.049 Uiso 1 1 calc R U . . .
C049 C 1.29833(17) 0.56508(6) 0.32389(11) 0.0370(4) Uani 1 1 d . . . . .
H5 H 1.338360 0.547979 0.287060 0.044 Uiso 1 1 calc R U . . .
H6 H 1.268599 0.601358 0.314241 0.044 Uiso 1 1 calc R U . . .
C050 C 0.75368(16) 0.30614(6) 0.16832(9) 0.0316(3) Uani 1 1 d . . . . .
H42 H 0.707785 0.303568 0.210766 0.047 Uiso 1 1 calc R U . . .
H43 H 0.846972 0.315943 0.194924 0.047 Uiso 1 1 calc R U . . .
H44 H 0.749233 0.271252 0.140222 0.047 Uiso 1 1 calc R U . . .
C051 C 1.56067(15) 0.41318(6) 0.34551(9) 0.0291(3) Uani 1 1 d . . . . .
H15 H 1.621224 0.422691 0.316080 0.035 Uiso 1 1 calc R U . . .
C052 C 0.99895(18) 0.56871(6) 0.15441(10) 0.0358(4) Uani 1 1 d . . . . .
H7 H 1.081323 0.554413 0.188091 0.043 Uiso 1 1 calc R U . . .
H8 H 0.977936 0.605539 0.159652 0.043 Uiso 1 1 calc R U . . .
C053 C 0.48951(15) 0.46965(6) -0.17605(10) 0.0298(3) Uani 1 1 d . . . . .
H29 H 0.424274 0.491354 -0.213892 0.036 Uiso 1 1 calc R U . . .
C054 C 1.48741(19) 0.22461(7) 0.67309(11) 0.0420(4) Uani 1 1 d . . . . .
H21 H 1.534332 0.198436 0.712262 0.050 Uiso 1 1 calc R U . . .
C055 C 1.13505(15) 0.47601(6) 0.67103(9) 0.0293(3) Uani 1 1 d . . . . .
H16 H 1.105802 0.498230 0.707958 0.035 Uiso 1 1 calc R U . . .
C056 C 0.99414(16) 0.32232(7) 0.44384(10) 0.0362(4) Uani 1 1 d . . . . .
H45 H 0.973085 0.352698 0.474882 0.054 Uiso 1 1 calc R U . . .
H46 H 1.026499 0.291920 0.481810 0.054 Uiso 1 1 calc R U . . .
H47 H 0.913913 0.311447 0.399597 0.054 Uiso 1 1 calc R U . . .

loop_
_atom_site_aniso_label
_atom_site_aniso_U_11
_atom_site_aniso_U_22
_atom_site_aniso_U_33
_atom_site_aniso_U_23
_atom_site_aniso_U_13
_atom_site_aniso_U_12
Si01 0.0178(2) 0.01692(16) 0.0196(2) -0.00066(13) 0.00469(16) -0.00080(13)
Si02 0.0213(2) 0.01974(17) 0.0205(2) -0.00021(13) 0.00601(16) -0.00083(13)
C003 0.0256(8) 0.0224(6) 0.0232(7) -0.0014(5) 0.0036(6) -0.0059(5)
C004 0.0226(8) 0.0270(6) 0.0215(7) -0.0002(5) 0.0065(6) -0.0017(5)
C005 0.0282(8) 0.0290(7) 0.0296(8) -0.0001(6) 0.0092(7) 0.0028(6)
C006 0.0193(7) 0.0220(6) 0.0231(7) 0.0012(5) 0.0074(6) -0.0005(5)
C007 0.0218(8) 0.0273(7) 0.0280(8) 0.0012(6) 0.0046(6) 0.0031(5)
C008 0.0225(7) 0.0216(6) 0.0243(7) -0.0020(5) 0.0016(6) -0.0025(5)
C009 0.0267(8) 0.0286(7) 0.0230(7) 0.0002(5) 0.0054(6) -0.0067(6)
C010 0.0185(7) 0.0260(6) 0.0237(7) -0.0028(5) 0.0027(6) -0.0016(5)
C011 0.0225(8) 0.0278(7) 0.0235(7) 0.0002(5) 0.0045(6) 0.0011(5)
C012 0.0253(8) 0.0188(6) 0.0236(7) -0.0010(5) 0.0092(6) -0.0042(5)
C013 0.0246(8) 0.0187(6) 0.0265(8) 0.0003(5) 0.0086(6) 0.0002(5)
C014 0.0253(8) 0.0229(6) 0.0280(8) -0.0031(5) 0.0068(7) -0.0048(5)
C015 0.0208(7) 0.0201(6) 0.0204(7) -0.0013(5) 0.0058(6) -0.0026(5)
C016 0.0238(8) 0.0201(6) 0.0264(8) -0.0011(5) 0.0061(6) -0.0004(5)
C017 0.0244(8) 0.0236(6) 0.0357(9) 0.0066(6) 0.0079(7) 0.0021(5)
C018 0.0233(8) 0.0244(6) 0.0361(9) -0.0039(6) 0.0067(7) -0.0030(5)
C019 0.0321(9) 0.0223(6) 0.0331(8) -0.0035(6) 0.0103(7) 0.0016(6)
C020 0.0300(8) 0.0242(6) 0.0287(8) -0.0002(6) 0.0030(7) -0.0008(6)
C021 0.0379(9) 0.0336(7) 0.0294(8) -0.0048(6) 0.0166(7) 0.0017(6)
C022 0.0302(8) 0.0337(7) 0.0315(8) -0.0032(6) 0.0135(7) 0.0023(6)
C023 0.0218(7) 0.0253(6) 0.0192(7) -0.0020(5) 0.0027(6) -0.0035(5)
C024 0.0218(7) 0.0213(6) 0.0207(7) -0.0004(5) 0.0074(6) -0.0022(5)
C025 0.0256(8) 0.0250(6) 0.0247(7) -0.0024(5) 0.0056(6) -0.0023(5)
C026 0.0245(8) 0.0341(7) 0.0241(8) 0.0033(6) 0.0023(7) -0.0041(6)
C027 0.0308(9) 0.0288(7) 0.0278(8) -0.0022(6) -0.0013(7) 0.0024(6)
C028 0.0184(7) 0.0206(6) 0.0210(7) -0.0017(5) 0.0014(6) 0.0012(5)
C029 0.0339(8) 0.0196(6) 0.0241(7) -0.0012(5) 0.0137(7) -0.0024(5)
C030 0.0280(9) 0.0235(7) 0.0546(11) -0.0104(7) 0.0015(8) -0.0026(6)
C031 0.0234(8) 0.0254(7) 0.0328(8) -0.0057(6) 0.0069(7) -0.0007(5)
C032 0.0214(7) 0.0224(6) 0.0257(7) 0.0017(5) 0.0087(6) -0.0005(5)
C033 0.0259(8) 0.0381(8) 0.0223(8) 0.0001(6) 0.0068(6) 0.0007(6)
C034 0.0234(8) 0.0260(6) 0.0249(8) 0.0015(5) 0.0058(6) -0.0022(5)
C035 0.0312(9) 0.0227(6) 0.0286(8) -0.0012(5) 0.0036(7) -0.0035(6)
C036 0.0233(7) 0.0253(6) 0.0204(7) -0.0018(5) 0.0056(6) -0.0024(5)
C037 0.0170(7) 0.0261(6) 0.0204(7) -0.0020(5) 0.0019(6) -0.0009(5)
C038 0.0289(9) 0.0359(8) 0.0340(9) 0.0026(6) 0.0067(7) 0.0038(6)
C039 0.0622(13) 0.0303(8) 0.0412(10) 0.0117(7) 0.0276(10) 0.0065(7)
C040 0.0391(9) 0.0304(7) 0.0319(9) 0.0051(6) 0.0141(7) -0.0013(6)
C041 0.0326(10) 0.0554(10) 0.0333(9) 0.0069(8) 0.0070(8) 0.0147(8)
C042 0.0189(8) 0.0320(7) 0.0293(8) -0.0021(6) 0.0025(6) -0.0040(5)
C043 0.0380(9) 0.0256(7) 0.0280(8) -0.0047(6) 0.0051(7) -0.0021(6)
C044 0.0272(8) 0.0259(6) 0.0237(7) 0.0015(5) 0.0117(6) 0.0036(5)
C045 0.0348(9) 0.0450(9) 0.0276(8) -0.0058(7) 0.0082(7) 0.0128(7)
C046 0.0304(8) 0.0260(6) 0.0298(8) 0.0001(6) 0.0113(7) -0.0006(6)
C047 0.0305(9) 0.0353(8) 0.0399(10) -0.0186(7) -0.0051(8) 0.0099(6)
C048 0.0241(8) 0.0441(8) 0.0321(9) 0.0002(7) 0.0114(7) -0.0028(6)
C049 0.0443(10) 0.0272(7) 0.0387(9) 0.0043(6) 0.0115(8) 0.0009(6)
C050 0.0366(9) 0.0319(7) 0.0251(8) 0.0053(6) 0.0077(7) -0.0041(6)
C051 0.0260(8) 0.0375(8) 0.0251(8) -0.0014(6) 0.0098(7) -0.0065(6)
C052 0.0453(10) 0.0250(7) 0.0366(9) -0.0019(6) 0.0119(8) 0.0002(6)
C053 0.0229(8) 0.0325(7) 0.0315(8) 0.0115(6) 0.0044(7) 0.0024(6)
C054 0.0525(12) 0.0473(9) 0.0322(9) 0.0161(7) 0.0219(9) 0.0253(8)
C055 0.0247(8) 0.0350(7) 0.0281(8) -0.0093(6) 0.0079(7) -0.0001(6)
C056 0.0266(9) 0.0429(8) 0.0378(9) -0.0059(7) 0.0078(7) -0.0089(7)

loop_
_atom_type_symbol
_atom_type_description
_atom_type_scat_dispersion_real
_atom_type_scat_dispersion_imag
_atom_type_scat_source
C C 0.0033 0.0016 'International Tables Vol C Tables 4.2.6.8 and 6.1.1.4'
H H 0.0000 0.0000 'International Tables Vol C Tables 4.2.6.8 and 6.1.1.4'
Si Si 0.0817 0.0704 'International Tables Vol C Tables 4.2.6.8 and 6.1.1.4'

loop_
_geom_angle_atom_site_label_1
_geom_angle_atom_site_label_2
_geom_angle_atom_site_label_3
_geom_angle
_geom_angle_site_symmetry_1
_geom_angle_site_symmetry_3
_geom_angle_publ_flag
C006 Si01 C015 113.81(6) . . ?
C006 Si01 C028 105.16(6) . . ?
C015 Si01 C028 107.75(6) . . ?
C006 Si01 C004 108.22(6) . . ?
C015 Si01 C004 108.58(6) . . ?
C028 Si01 C004 113.41(6) . . ?
C037 Si02 C036 113.94(6) . . ?
C037 Si02 C044 104.59(6) . . ?
C036 Si02 C044 106.61(6) . . ?
C037 Si02 C025 109.29(6) . . ?
C036 Si02 C025 108.39(6) . . ?
C044 Si02 C025 114.10(6) . . ?
C008 C003 C023 137.08(13) . . ?
C008 C003 C035 92.20(11) . . ?
C023 C003 C035 130.67(13) . . ?
C048 C004 C050 110.00(12) . . ?
C048 C004 C021 107.53(12) . . ?
C050 C004 C021 108.04(12) . . ?
C048 C004 Si01 111.77(10) . . ?
C050 C004 Si01 110.70(10) . . ?
C021 C004 Si01 108.66(9) . . ?
C045 C005 C028 121.64(14) . . ?
C034 C006 C032 117.71(12) . . ?
C034 C006 Si01 117.61(10) . . ?
C032 C006 Si01 124.09(10) . . ?
C042 C007 C016 119.48(13) . . ?
C003 C008 C010 137.90(13) . . ?
C003 C008 C020 93.83(11) . . ?
C010 C008 C020 128.22(12) . . ?
C051 C009 C023 121.34(13) . . ?
C031 C010 C037 119.64(13) . . ?
C031 C010 C008 116.98(12) . . ?
C037 C010 C008 123.38(12) . . ?
C033 C011 C037 122.41(13) . . ?
C013 C012 C024 137.30(12) . . ?
C013 C012 C029 92.01(11) . . ?
C024 C012 C029 130.69(12) . . ?
C012 C013 C032 138.23(12) . . ?
C012 C013 C019 93.97(11) . . ?
C032 C013 C019 127.68(12) . . ?
C042 C014 C024 121.64(12) . . ?
C016 C015 C024 117.55(12) . . ?
C016 C015 Si01 116.77(9) . . ?
C024 C015 Si01 125.45(10) . . ?
C007 C016 C015 122.33(12) . . ?
C053 C017 C032 121.27(13) . . ?
C030 C018 C028 121.70(14) . . ?
C013 C019 C029 84.69(10) . . ?
C008 C020 C035 84.53(10) . . ?
C051 C022 C046 119.42(13) . . ?
C009 C023 C036 119.37(13) . . ?
C009 C023 C003 117.20(12) . . ?
C036 C023 C003 123.43(12) . . ?
C014 C024 C015 119.23(12) . . ?
C014 C024 C012 117.80(11) . . ?
C015 C024 C012 122.96(12) . . ?
C056 C025 C027 108.30(12) . . ?
C056 C025 C043 109.92(12) . . ?
C027 C025 C043 108.56(12) . . ?
C056 C025 Si02 111.58(10) . . ?
C027 C025 Si02 107.89(9) . . ?
C043 C025 Si02 110.50(10) . . ?
C034 C026 C053 119.59(14) . . ?
C005 C028 C018 116.76(12) . . ?
C005 C028 Si01 118.09(10) . . ?
C018 C028 Si01 124.99(11) . . ?
C052 C029 C012 139.74(14) . . ?
C052 C029 C019 130.93(13) . . ?
C012 C029 C019 89.33(11) . . ?
C047 C030 C018 120.19(14) . . ?
C055 C031 C010 121.38(13) . . ?
C017 C032 C006 119.51(13) . . ?
C017 C032 C013 117.25(12) . . ?
C006 C032 C013 123.23(12) . . ?
C055 C033 C011 119.85(13) . . ?
C026 C034 C006 122.08(13) . . ?
C049 C035 C003 138.56(15) . . ?
C049 C035 C020 131.88(14) . . ?
C003 C035 C020 89.32(11) . . ?
C046 C036 C023 117.57(13) . . ?
C046 C036 Si02 116.41(10) . . ?
C023 C036 Si02 125.87(10) . . ?
C011 C037 C010 117.26(12) . . ?
C011 C037 Si02 116.60(10) . . ?
C010 C037 Si02 125.89(10) . . ?
C041 C038 C044 122.09(15) . . ?
C054 C039 C040 120.18(15) . . ?
C039 C040 C044 121.38(16) . . ?
C054 C041 C038 119.82(17) . . ?
C014 C042 C007 119.77(14) . . ?
C038 C044 C040 116.68(13) . . ?
C038 C044 Si02 117.03(10) . . ?
C040 C044 Si02 126.19(12) . . ?
C047 C045 C005 119.97(15) . . ?
C022 C046 C036 122.18(13) . . ?
C030 C047 C045 119.74(14) . . ?
C009 C051 C022 120.05(13) . . ?
C017 C053 C026 119.70(13) . . ?
C039 C054 C041 119.84(15) . . ?
C031 C055 C033 119.43(13) . . ?

loop_
_geom_bond_atom_site_label_1
_geom_bond_atom_site_label_2
_geom_bond_distance
_geom_bond_site_symmetry_2
_geom_bond_publ_flag
Si01 C006 1.8779(14) . ?
Si01 C015 1.8817(14) . ?
Si01 C028 1.8861(13) . ?
Si01 C004 1.9115(14) . ?
Si02 C037 1.8824(14) . ?
Si02 C036 1.8830(14) . ?
Si02 C044 1.8859(14) . ?
Si02 C025 1.9003(15) . ?
C003 C008 1.367(2) . ?
C003 C023 1.4658(19) . ?
C003 C035 1.4838(18) . ?
C004 C048 1.536(2) . ?
C004 C050 1.5384(19) . ?
C004 C021 1.5387(19) . ?
C005 C045 1.394(2) . ?
C005 C028 1.399(2) . ?
C006 C034 1.401(2) . ?
C006 C032 1.4169(17) . ?
C007 C042 1.3857(19) . ?
C007 C016 1.387(2) . ?
C008 C010 1.4516(19) . ?
C008 C020 1.5282(18) . ?
C009 C051 1.379(2) . ?
C009 C023 1.4042(19) . ?
C010 C031 1.4098(19) . ?
C010 C037 1.4207(18) . ?
C011 C033 1.3901(19) . ?
C011 C037 1.4029(19) . ?
C012 C013 1.367(2) . ?
C012 C024 1.4667(18) . ?
C012 C029 1.4865(17) . ?
C013 C032 1.454(2) . ?
C013 C019 1.5249(17) . ?
C014 C042 1.383(2) . ?
C014 C024 1.401(2) . ?
C015 C016 1.4062(18) . ?
C015 C024 1.4202(17) . ?
C017 C053 1.380(2) . ?
C017 C032 1.4052(19) . ?
C018 C030 1.388(2) . ?
C018 C028 1.4005(18) . ?
C019 C029 1.526(2) . ?
C020 C035 1.528(2) . ?
C022 C051 1.385(2) . ?
C022 C046 1.388(2) . ?
C023 C036 1.4176(18) . ?
C025 C056 1.537(2) . ?
C025 C027 1.5408(19) . ?
C025 C043 1.5411(19) . ?
C026 C034 1.389(2) . ?
C026 C053 1.392(2) . ?
C029 C052 1.326(2) . ?
C030 C047 1.378(2) . ?
C031 C055 1.383(2) . ?
C033 C055 1.389(2) . ?
C035 C049 1.328(2) . ?
C036 C046 1.4071(19) . ?
C038 C041 1.387(2) . ?
C038 C044 1.399(2) . ?
C039 C054 1.376(3) . ?
C039 C040 1.396(2) . ?
C040 C044 1.4014(19) . ?
C041 C054 1.383(2) . ?
C045 C047 1.380(2) . ?

loop_
_geom_torsion_atom_site_label_1
_geom_torsion_atom_site_label_2
_geom_torsion_atom_site_label_3
_geom_torsion_atom_site_label_4
_geom_torsion
_geom_torsion_site_symmetry_1
_geom_torsion_site_symmetry_2
_geom_torsion_site_symmetry_3
_geom_torsion_site_symmetry_4
_geom_torsion_publ_flag
C015 Si01 C006 C034 146.45(10) . . . . ?
C028 Si01 C006 C034 28.75(12) . . . . ?
C004 Si01 C006 C034 -92.75(11) . . . . ?
C015 Si01 C006 C032 -42.62(13) . . . . ?
C028 Si01 C006 C032 -160.32(11) . . . . ?
C004 Si01 C006 C032 78.18(12) . . . . ?
C023 C003 C008 C010 -2.8(3) . . . . ?
C035 C003 C008 C010 179.75(17) . . . . ?
C023 C003 C008 C020 174.78(17) . . . . ?
C035 C003 C008 C020 -2.70(11) . . . . ?
C003 C008 C010 C031 163.79(16) . . . . ?
C020 C008 C010 C031 -13.1(2) . . . . ?
C003 C008 C010 C037 -16.0(3) . . . . ?
C020 C008 C010 C037 167.10(14) . . . . ?
C024 C012 C013 C032 -4.4(3) . . . . ?
C029 C012 C013 C032 175.10(17) . . . . ?
C024 C012 C013 C019 179.72(16) . . . . ?
C029 C012 C013 C019 -0.81(11) . . . . ?
C006 Si01 C015 C016 -148.82(10) . . . . ?
C028 Si01 C015 C016 -32.63(12) . . . . ?
C004 Si01 C015 C016 90.59(11) . . . . ?
C006 Si01 C015 C024 36.90(14) . . . . ?
C028 Si01 C015 C024 153.09(11) . . . . ?
C004 Si01 C015 C024 -83.69(12) . . . . ?
C042 C007 C016 C015 -0.6(2) . . . . ?
C024 C015 C016 C007 1.0(2) . . . . ?
Si01 C015 C016 C007 -173.70(11) . . . . ?
C012 C013 C019 C029 0.79(11) . . . . ?
C032 C013 C019 C029 -175.77(14) . . . . ?
C003 C008 C020 C035 2.63(11) . . . . ?
C010 C008 C020 C035 -179.46(14) . . . . ?
C051 C009 C023 C036 2.4(2) . . . . ?
C051 C009 C023 C003 -177.73(13) . . . . ?
C008 C003 C023 C009 -158.12(16) . . . . ?
C035 C003 C023 C009 18.6(2) . . . . ?
C008 C003 C023 C036 21.7(3) . . . . ?
C035 C003 C023 C036 -161.59(14) . . . . ?
C042 C014 C024 C015 -0.1(2) . . . . ?
C042 C014 C024 C012 178.70(13) . . . . ?
C016 C015 C024 C014 -0.72(19) . . . . ?
Si01 C015 C024 C014 173.52(10) . . . . ?
C016 C015 C024 C012 -179.40(12) . . . . ?
Si01 C015 C024 C012 -5.16(19) . . . . ?
C013 C012 C024 C014 164.99(15) . . . . ?
C029 C012 C024 C014 -14.3(2) . . . . ?
C013 C012 C024 C015 -16.3(2) . . . . ?
C029 C012 C024 C015 164.39(13) . . . . ?
C045 C005 C028 C018 0.6(2) . . . . ?
C045 C005 C028 Si01 -175.01(12) . . . . ?
C030 C018 C028 C005 -0.4(2) . . . . ?
C030 C018 C028 Si01 174.94(12) . . . . ?
C006 Si01 C028 C005 65.62(12) . . . . ?
C015 Si01 C028 C005 -56.11(12) . . . . ?
C004 Si01 C028 C005 -176.32(11) . . . . ?
C006 Si01 C028 C018 -109.62(13) . . . . ?
C015 Si01 C028 C018 128.65(12) . . . . ?
C004 Si01 C028 C018 8.43(15) . . . . ?
C013 C012 C029 C052 -179.31(19) . . . . ?
C024 C012 C029 C052 0.2(3) . . . . ?
C013 C012 C029 C019 0.81(11) . . . . ?
C024 C012 C029 C019 -179.67(14) . . . . ?
C013 C019 C029 C052 179.37(16) . . . . ?
C013 C019 C029 C012 -0.73(10) . . . . ?
C028 C018 C030 C047 -0.4(2) . . . . ?
C037 C010 C031 C055 2.2(2) . . . . ?
C008 C010 C031 C055 -177.59(13) . . . . ?
C053 C017 C032 C006 -2.4(2) . . . . ?
C053 C017 C032 C013 176.71(13) . . . . ?
C034 C006 C032 C017 3.82(19) . . . . ?
Si01 C006 C032 C017 -167.11(10) . . . . ?
C034 C006 C032 C013 -175.20(12) . . . . ?
Si01 C006 C032 C013 13.88(19) . . . . ?
C012 C013 C032 C017 -162.30(16) . . . . ?
C019 C013 C032 C017 12.5(2) . . . . ?
C012 C013 C032 C006 16.7(3) . . . . ?
C019 C013 C032 C006 -168.41(13) . . . . ?
C037 C011 C033 C055 0.7(2) . . . . ?
C053 C026 C034 C006 -1.0(2) . . . . ?
C032 C006 C034 C026 -2.2(2) . . . . ?
Si01 C006 C034 C026 169.34(11) . . . . ?
C008 C003 C035 C049 -171.7(2) . . . . ?
C023 C003 C035 C049 10.5(3) . . . . ?
C008 C003 C035 C020 2.69(11) . . . . ?
C023 C003 C035 C020 -175.04(15) . . . . ?
C008 C020 C035 C049 172.63(18) . . . . ?
C008 C020 C035 C003 -2.42(10) . . . . ?
C009 C023 C036 C046 -1.9(2) . . . . ?
C003 C023 C036 C046 178.21(13) . . . . ?
C009 C023 C036 Si02 -177.30(11) . . . . ?
C003 C023 C036 Si02 2.8(2) . . . . ?
C037 Si02 C036 C046 151.42(11) . . . . ?
C044 Si02 C036 C046 36.58(13) . . . . ?
C025 Si02 C036 C046 -86.66(12) . . . . ?
C037 Si02 C036 C023 -33.17(14) . . . . ?
C044 Si02 C036 C023 -148.01(12) . . . . ?
C025 Si02 C036 C023 88.75(13) . . . . ?
C033 C011 C037 C010 0.3(2) . . . . ?
C033 C011 C037 Si02 -174.30(11) . . . . ?
C031 C010 C037 C011 -1.76(19) . . . . ?
C008 C010 C037 C011 178.04(13) . . . . ?
C031 C010 C037 Si02 172.33(11) . . . . ?
C008 C010 C037 Si02 -7.9(2) . . . . ?
C036 Si02 C037 C011 -150.22(10) . . . . ?
C044 Si02 C037 C011 -34.19(12) . . . . ?
C025 Si02 C037 C011 88.37(11) . . . . ?
C036 Si02 C037 C010 35.66(14) . . . . ?
C044 Si02 C037 C010 151.68(12) . . . . ?
C025 Si02 C037 C010 -85.76(13) . . . . ?
C054 C039 C040 C044 0.6(2) . . . . ?
C044 C038 C041 C054 0.6(2) . . . . ?
C024 C014 C042 C007 0.6(2) . . . . ?
C016 C007 C042 C014 -0.2(2) . . . . ?
C041 C038 C044 C040 -0.5(2) . . . . ?
C041 C038 C044 Si02 176.20(12) . . . . ?
C039 C040 C044 C038 -0.2(2) . . . . ?
C039 C040 C044 Si02 -176.45(12) . . . . ?
C037 Si02 C044 C038 -66.36(12) . . . . ?
C036 Si02 C044 C038 54.65(12) . . . . ?
C025 Si02 C044 C038 174.27(11) . . . . ?
C037 Si02 C044 C040 109.92(13) . . . . ?
C036 Si02 C044 C040 -129.06(13) . . . . ?
C025 Si02 C044 C040 -9.45(15) . . . . ?
C028 C005 C045 C047 -0.2(2) . . . . ?
C051 C022 C046 C036 2.0(2) . . . . ?
C023 C036 C046 C022 -0.2(2) . . . . ?
Si02 C036 C046 C022 175.56(12) . . . . ?
C018 C030 C047 C045 0.8(2) . . . . ?
C005 C045 C047 C030 -0.6(2) . . . . ?
C023 C009 C051 C022 -0.6(2) . . . . ?
C046 C022 C051 C009 -1.6(2) . . . . ?
C032 C017 C053 C026 -0.9(2) . . . . ?
C034 C026 C053 C017 2.6(2) . . . . ?
C040 C039 C054 C041 -0.5(2) . . . . ?
C038 C041 C054 C039 -0.1(2) . . . . ?
C010 C031 C055 C033 -1.2(2) . . . . ?
C011 C033 C055 C031 -0.3(2) . . . . ?
